data_1568918
loop_
_publ_author_name
'Komura, Mao'
'Sotome, Hikaru'
'Miyasaka, Hiroshi'
'Ogawa, Takuji'
'Tani, Yosuke'

_publ_section_title
;
 Photoinduced crystal melting with luminescence evolution based on
 conformational isomerisation.
;
_journal_issue 20
_journal_name_full 'Chemical science'
_journal_page_first 5302
_journal_page_last 5308
_journal_paper_doi 10.1039/d3sc00838j
_journal_volume 14
_journal_year 2023
_chemical_formula_moiety 'C28 H44 Br2 O4 Si2'
_chemical_formula_sum 'C28 H44 Br2 O4 Si2'
_chemical_formula_weight 660.63
_space_group_crystal_system monoclinic
_space_group_IT_number 14
_space_group_name_Hall '-P 2ybc'
_space_group_name_H-M_alt 'P 1 21/c 1'
_atom_sites_solution_hydrogens geom
_atom_sites_solution_primary dual
_audit_creation_date 2022-04-15
_audit_creation_method
;
Olex2 1.3
(compiled 2020.11.12 svn.r5f609507 for OlexSys, GUI svn.r6408)
;
_audit_update_record
;
2022-07-12 deposited with the CCDC.	2023-04-20 downloaded from the CCDC.
;
_cell_angle_alpha 90
_cell_angle_beta 98.737(2)
_cell_angle_gamma 90
_cell_formula_units_Z 8
_cell_length_a 15.3539(4)
_cell_length_b 14.7515(3)
_cell_length_c 29.2022(8)
_cell_measurement_reflns_used 20522
_cell_measurement_temperature 173
_cell_measurement_theta_max 27.8350
_cell_measurement_theta_min 1.5530
_cell_volume 6537.3(3)
_computing_cell_refinement 'CrysAlisPro 1.171.41.122a (Rigaku OD, 2021)'
_computing_data_collection 'CrysAlisPro 1.171.41.122a (Rigaku OD, 2021)'
_computing_data_reduction 'CrysAlisPro 1.171.41.122a (Rigaku OD, 2021)'
_computing_molecular_graphics 'Olex2 1.3 (Dolomanov et al., 2009)'
_computing_publication_material 'Olex2 1.3 (Dolomanov et al., 2009)'
_computing_structure_refinement 'SHELXL 2018/3 (Sheldrick, 2015)'
_computing_structure_solution 'SHELXT 2018/2 (Sheldrick, 2018)'
_diffrn_ambient_temperature 173
_diffrn_detector 'Rigaku HyPix-6000 area detector'
_diffrn_detector_area_resol_mean 10.0
_diffrn_detector_type 'HPC area detector'
_diffrn_measured_fraction_theta_full 1.000
_diffrn_measured_fraction_theta_max 0.823
_diffrn_measurement_details
;
List of Runs (angles in degrees, time in seconds):

  # Type    Start    End  Width  t~exp~   \w     \q     \k     \f   Frames
#--------------------------------------------------------------------------
  1  \w    -80.00  16.00   0.50   10.45    --   -7.00 -60.00-121.00  192
  2  \w    -29.00  67.00   0.50   10.45    --   -7.00  60.00  18.00  192
  3  \w    -11.00  52.00   0.50   10.45    --   12.47 -99.00-180.00  126
  4  \w    -11.00  52.00   0.50   10.45    --   12.47 -99.00 120.00  126
  5  \w    -68.00  24.00   0.50   10.45    --   12.47 -19.00-120.00  184
;
_diffrn_measurement_device 'four-circle diffractometer'
_diffrn_measurement_device_type 'Rigaku XtaLAB Synergy-R'
_diffrn_measurement_method '\w scans'
_diffrn_orient_matrix_type 'CrysAlisPro convention (1999,Acta A55,543-557)'
_diffrn_orient_matrix_UB_11 -0.0275001000
_diffrn_orient_matrix_UB_12 -0.0212798000
_diffrn_orient_matrix_UB_13 -0.0185829000
_diffrn_orient_matrix_UB_21 -0.0361815000
_diffrn_orient_matrix_UB_22 0.0265102000
_diffrn_orient_matrix_UB_23 0.0047147000
_diffrn_orient_matrix_UB_31 0.0109734000
_diffrn_orient_matrix_UB_32 0.0340168000
_diffrn_orient_matrix_UB_33 -0.0153333000
_diffrn_radiation_monochromator 'multi-layer mirror optics'
_diffrn_radiation_probe x-ray
_diffrn_radiation_type 'Mo K\a'
_diffrn_radiation_wavelength 0.71073
_diffrn_reflns_av_R_equivalents 0.0577
_diffrn_reflns_av_unetI/netI 0.0664
_diffrn_reflns_Laue_measured_fraction_full 1.000
_diffrn_reflns_Laue_measured_fraction_max 0.823
_diffrn_reflns_limit_h_max 20
_diffrn_reflns_limit_h_min -19
_diffrn_reflns_limit_k_max 20
_diffrn_reflns_limit_k_min -18
_diffrn_reflns_limit_l_max 36
_diffrn_reflns_limit_l_min -36
_diffrn_reflns_number 73988
_diffrn_reflns_point_group_measured_fraction_full 1.000
_diffrn_reflns_point_group_measured_fraction_max 0.823
_diffrn_reflns_theta_full 25.242
_diffrn_reflns_theta_max 30.598
_diffrn_reflns_theta_min 1.550
_diffrn_source 'rotating anode X-ray generator'
_diffrn_source_type PhotonJet-R
_exptl_absorpt_coefficient_mu 2.582
_exptl_absorpt_correction_T_max 1.00000
_exptl_absorpt_correction_T_min 0.57637
_exptl_absorpt_correction_type multi-scan
_exptl_absorpt_process_details
;
CrysAlisPro 1.171.41.122a (Rigaku Oxford Diffraction, 2021)
Empirical absorption correction using spherical harmonics,
implemented in SCALE3 ABSPACK scaling algorithm.
;
_exptl_crystal_colour colourless
_exptl_crystal_colour_primary colourless
_exptl_crystal_density_diffrn 1.342
_exptl_crystal_description prism
_exptl_crystal_F_000 2736
_exptl_crystal_size_max 0.25
_exptl_crystal_size_mid 0.2
_exptl_crystal_size_min 0.15
_refine_diff_density_max 1.139
_refine_diff_density_min -0.883
_refine_diff_density_rms 0.111
_refine_ls_extinction_method none
_refine_ls_goodness_of_fit_ref 1.131
_refine_ls_hydrogen_treatment constr
_refine_ls_matrix_type full
_refine_ls_number_parameters 673
_refine_ls_number_reflns 16541
_refine_ls_number_restraints 0
_refine_ls_restrained_S_all 1.131
_refine_ls_R_factor_all 0.1336
_refine_ls_R_factor_gt 0.0782
_refine_ls_shift/su_max 0.001
_refine_ls_shift/su_mean 0.000
_refine_ls_structure_factor_coef Fsqd
_refine_ls_weighting_details 'w=1/[\s^2^(Fo^2^)+(0.0429P)^2^+40.9639P] where P=(Fo^2^+2Fc^2^)/3'
_refine_ls_weighting_scheme calc
_refine_ls_wR_factor_gt 0.1829
_refine_ls_wR_factor_ref 0.1998
_reflns_Friedel_coverage 0.000
_reflns_number_gt 10230
_reflns_number_total 16541
_reflns_threshold_expression 'I > 2\s(I)'
_cod_data_source_file d3sc00838j5.cif
_cod_data_source_block OO_173K
_cod_depositor_comments 'Adding full bibliography for 1568914--1568920.cif.'
_cod_database_code 1568918
_shelx_shelxl_version_number 2018/3
_chemical_oxdiff_formula C28H44Br2O4Si2
_chemical_oxdiff_usercomment mk404-3-100d-2
_shelx_space_group_comment
;
The symmetry employed for this shelxl refinement is uniquely defined
by the following loop, which should always be used as a source of
symmetry information in preference to the above space-group names.
They are only intended as comments.
;
_reflns_odcompleteness_completeness 99.96
_reflns_odcompleteness_iscentric 1
_reflns_odcompleteness_theta 26.32
_olex2_refinement_description
;
1. Fixed Uiso
 At 1.2 times of:
  All C(H) groups
 At 1.5 times of:
  All C(H,H,H) groups
2.a Ternary CH refined with riding coordinates:
 C11(H11), C12(H12), C13(H13), C20(H20), C21(H21), C22(H22), C39(H39),
 C40(H40), C41(H41), C48(H48), C49(H49), C50(H50)
2.b Aromatic/amide H refined with riding coordinates:
 C4(H4), C9(H9), C32(H32), C37(H37)
2.c Idealised Me refined as rotating group:
 C14(H14A,H14B,H14C), C15(H15A,H15B,H15C), C16(H16A,H16B,H16C), C17(H17A,H17B,
 H17C), C18(H18A,H18B,H18C), C19(H19A,H19B,H19C), C23(H23A,H23B,H23C), C24(H24A,
 H24B,H24C), C25(H25A,H25B,H25C), C26(H26A,H26B,H26C), C27(H27A,H27B,H27C),
 C28(H28A,H28B,H28C), C42(H42A,H42B,H42C), C43(H43A,H43B,H43C), C44(H44A,H44B,
 H44C), C45(H45A,H45B,H45C), C46(H46A,H46B,H46C), C47(H47A,H47B,H47C), C51(H51A,
 H51B,H51C), C52(H52A,H52B,H52C), C53(H53A,H53B,H53C), C54(H54A,H54B,H54C),
 C55(H55A,H55B,H55C), C56(H56A,H56B,H56C)
;
_olex2_submission_special_instructions 'No special instructions were received'
_oxdiff_exptl_absorpt_empirical_details
;
Empirical correction (ABSPACK) includes:
- Absorption correction using spherical harmonics
- Frame scaling
;
_oxdiff_exptl_absorpt_empirical_full_max 1.615
_oxdiff_exptl_absorpt_empirical_full_min 0.759

loop_
_space_group_symop_operation_xyz
'x, y, z'
'-x, y+1/2, -z+1/2'
'-x, -y, -z'
'x, -y-1/2, z-1/2'

loop_
_atom_site_label
_atom_site_type_symbol
_atom_site_fract_x
_atom_site_fract_y
_atom_site_fract_z
_atom_site_U_iso_or_equiv
_atom_site_adp_type
_atom_site_occupancy
_atom_site_site_symmetry_order
_atom_site_calc_flag
_atom_site_refinement_flags_posn
_atom_site_refinement_flags_adp
_atom_site_refinement_flags_occupancy
_atom_site_disorder_assembly
_atom_site_disorder_group
Br1 Br 0.32424(5) 0.32920(5) 0.76217(3) 0.0500(2) Uani 1 1 d . . . . .
Br2 Br 0.61226(5) 0.51464(4) 0.79785(2) 0.04330(18) Uani 1 1 d . . . . .
Si1 Si 0.19812(10) 0.13510(11) 0.58831(6) 0.0273(3) Uani 1 1 d . . . . .
Si2 Si 0.34810(12) 0.60505(11) 0.63652(7) 0.0366(4) Uani 1 1 d . . . . .
O1 O 0.5199(3) 0.2565(4) 0.65618(18) 0.0503(13) Uani 1 1 d . . . . .
O2 O 0.3474(2) 0.2142(2) 0.63909(13) 0.0255(8) Uani 1 1 d . . . . .
O3 O 0.5662(3) 0.3040(3) 0.75546(17) 0.0459(12) Uani 1 1 d . . . . .
O4 O 0.4424(3) 0.4607(2) 0.68174(14) 0.0300(9) Uani 1 1 d . . . . .
C1 C 0.4728(4) 0.2808(4) 0.6834(2) 0.0294(13) Uani 1 1 d . . . . .
C2 C 0.3800(4) 0.2589(4) 0.6790(2) 0.0268(12) Uani 1 1 d . . . . .
C3 C 0.3147(4) 0.2717(4) 0.7045(2) 0.0306(13) Uani 1 1 d . . . . .
C4 C 0.2376(4) 0.2332(4) 0.6799(2) 0.0333(14) Uani 1 1 d . . . . .
H4 H 0.182573 0.231314 0.689468 0.040 Uiso 1 1 calc R U . . .
C5 C 0.2584(3) 0.1994(4) 0.6398(2) 0.0267(12) Uani 1 1 d . . . . .
C6 C 0.5173(4) 0.3397(4) 0.7241(2) 0.0280(12) Uani 1 1 d . . . . .
C7 C 0.5011(4) 0.4358(4) 0.7194(2) 0.0280(12) Uani 1 1 d . . . . .
C8 C 0.5297(4) 0.5112(4) 0.7439(2) 0.0276(12) Uani 1 1 d . . . . .
C9 C 0.4860(4) 0.5859(4) 0.7210(2) 0.0346(14) Uani 1 1 d . . . . .
H9 H 0.492722 0.646215 0.730089 0.042 Uiso 1 1 calc R U . . .
C10 C 0.4320(4) 0.5541(4) 0.6829(2) 0.0331(14) Uani 1 1 d . . . . .
C11 C 0.2765(4) 0.1202(4) 0.5448(2) 0.0352(14) Uani 1 1 d . . . . .
H11 H 0.242698 0.090902 0.517632 0.042 Uiso 1 1 calc R U . . .
C12 C 0.1698(4) 0.0211(4) 0.6112(2) 0.0359(14) Uani 1 1 d . . . . .
H12 H 0.225602 -0.008436 0.623477 0.043 Uiso 1 1 calc R U . . .
C13 C 0.0965(4) 0.2010(4) 0.5623(2) 0.0342(14) Uani 1 1 d . . . . .
H13 H 0.049301 0.183422 0.579603 0.041 Uiso 1 1 calc R U . . .
C14 C 0.3105(5) 0.2108(5) 0.5278(2) 0.0471(17) Uani 1 1 d . . . . .
H14A H 0.261362 0.249098 0.516447 0.071 Uiso 1 1 calc R U . . .
H14B H 0.344335 0.199287 0.503337 0.071 Uiso 1 1 calc R U . . .
H14C H 0.346960 0.240466 0.553017 0.071 Uiso 1 1 calc R U . . .
C15 C 0.3543(4) 0.0573(5) 0.5616(3) 0.0456(17) Uani 1 1 d . . . . .
H15A H 0.389412 0.083223 0.588427 0.068 Uiso 1 1 calc R U . . .
H15B H 0.389689 0.049941 0.537467 0.068 Uiso 1 1 calc R U . . .
H15C H 0.332492 -0.000787 0.569528 0.068 Uiso 1 1 calc R U . . .
C16 C 0.1222(5) -0.0413(4) 0.5731(3) 0.0502(19) Uani 1 1 d . . . . .
H16A H 0.064183 -0.018195 0.562578 0.075 Uiso 1 1 calc R U . . .
H16B H 0.117953 -0.101262 0.585321 0.075 Uiso 1 1 calc R U . . .
H16C H 0.154945 -0.043369 0.547568 0.075 Uiso 1 1 calc R U . . .
C17 C 0.1157(5) 0.0269(5) 0.6511(3) 0.0501(18) Uani 1 1 d . . . . .
H17A H 0.148834 0.058914 0.676633 0.075 Uiso 1 1 calc R U . . .
H17B H 0.102908 -0.033214 0.660861 0.075 Uiso 1 1 calc R U . . .
H17C H 0.061599 0.058446 0.640914 0.075 Uiso 1 1 calc R U . . .
C18 C 0.0655(5) 0.1745(6) 0.5118(2) 0.0492(18) Uani 1 1 d . . . . .
H18A H 0.111692 0.186414 0.493784 0.074 Uiso 1 1 calc R U . . .
H18B H 0.014335 0.209325 0.499725 0.074 Uiso 1 1 calc R U . . .
H18C H 0.051177 0.111135 0.510089 0.074 Uiso 1 1 calc R U . . .
C19 C 0.1065(5) 0.3041(5) 0.5673(3) 0.055(2) Uani 1 1 d . . . . .
H19A H 0.123761 0.319270 0.599307 0.082 Uiso 1 1 calc R U . . .
H19B H 0.051269 0.332704 0.555880 0.082 Uiso 1 1 calc R U . . .
H19C H 0.150633 0.324773 0.549693 0.082 Uiso 1 1 calc R U . . .
C20 C 0.3493(7) 0.5368(9) 0.5829(3) 0.096(4) Uani 1 1 d . . . . .
H20 H 0.330210 0.478925 0.594449 0.115 Uiso 1 1 calc R U . . .
C21 C 0.2385(5) 0.5934(5) 0.6582(3) 0.0502(18) Uani 1 1 d . . . . .
H21 H 0.194574 0.625235 0.636059 0.060 Uiso 1 1 calc R U . . .
C22 C 0.3789(5) 0.7291(5) 0.6355(3) 0.058(2) Uani 1 1 d . . . . .
H22 H 0.382416 0.749560 0.667661 0.070 Uiso 1 1 calc R U . . .
C23 C 0.4217(11) 0.5074(15) 0.5677(4) 0.211(12) Uani 1 1 d . . . . .
H23A H 0.442050 0.552707 0.548225 0.317 Uiso 1 1 calc R U . . .
H23B H 0.408619 0.452588 0.550270 0.317 Uiso 1 1 calc R U . . .
H23C H 0.466657 0.495625 0.593629 0.317 Uiso 1 1 calc R U . . .
C24 C 0.2684(8) 0.5549(9) 0.5464(4) 0.123(5) Uani 1 1 d . . . . .
H24A H 0.273865 0.613414 0.532678 0.184 Uiso 1 1 calc R U . . .
H24B H 0.216237 0.553612 0.560824 0.184 Uiso 1 1 calc R U . . .
H24C H 0.264344 0.509142 0.522806 0.184 Uiso 1 1 calc R U . . .
C25 C 0.2073(6) 0.4957(6) 0.6605(4) 0.081(3) Uani 1 1 d . . . . .
H25A H 0.206522 0.467335 0.630890 0.122 Uiso 1 1 calc R U . . .
H25B H 0.148982 0.494998 0.668632 0.122 Uiso 1 1 calc R U . . .
H25C H 0.246645 0.463340 0.683522 0.122 Uiso 1 1 calc R U . . .
C26 C 0.2393(7) 0.6383(7) 0.7046(4) 0.089(3) Uani 1 1 d . . . . .
H26A H 0.272206 0.601680 0.728372 0.134 Uiso 1 1 calc R U . . .
H26B H 0.179960 0.644988 0.710746 0.134 Uiso 1 1 calc R U . . .
H26C H 0.266342 0.696993 0.704356 0.134 Uiso 1 1 calc R U . . .
C27 C 0.3062(7) 0.7857(6) 0.6084(4) 0.085(3) Uani 1 1 d . . . . .
H27A H 0.322563 0.848519 0.610511 0.127 Uiso 1 1 calc R U . . .
H27B H 0.252570 0.777057 0.620912 0.127 Uiso 1 1 calc R U . . .
H27C H 0.297630 0.767229 0.576460 0.127 Uiso 1 1 calc R U . . .
C28 C 0.4688(6) 0.7479(7) 0.6227(4) 0.090(3) Uani 1 1 d . . . . .
H28A H 0.469342 0.731278 0.590977 0.135 Uiso 1 1 calc R U . . .
H28B H 0.512343 0.713176 0.642359 0.135 Uiso 1 1 calc R U . . .
H28C H 0.482024 0.811321 0.626683 0.135 Uiso 1 1 calc R U . . .
Br3 Br 0.81581(5) 0.36730(5) 0.75019(3) 0.0530(2) Uani 1 1 d . . . . .
Br4 Br 1.10524(5) 0.51955(5) 0.79804(2) 0.04432(19) Uani 1 1 d . . . . .
Si3 Si 0.69836(10) 0.13719(11) 0.58797(6) 0.0269(3) Uani 1 1 d . . . . .
Si4 Si 0.86192(12) 0.60425(11) 0.62760(6) 0.0355(4) Uani 1 1 d . . . . .
O5 O 1.0234(3) 0.2413(3) 0.66207(18) 0.0480(12) Uani 1 1 d . . . . .
O6 O 0.8491(2) 0.2143(2) 0.63921(13) 0.0250(8) Uani 1 1 d . . . . .
O7 O 1.0642(3) 0.3084(3) 0.75697(16) 0.0462(12) Uani 1 1 d . . . . .
O8 O 0.9506(3) 0.4618(2) 0.67719(14) 0.0289(9) Uani 1 1 d . . . . .
C29 C 0.9740(4) 0.2793(4) 0.6845(2) 0.0282(12) Uani 1 1 d . . . . .
C30 C 0.8806(4) 0.2665(3) 0.67687(19) 0.0261(12) Uani 1 1 d . . . . .
C31 C 0.8115(4) 0.2931(4) 0.6976(2) 0.0334(14) Uani 1 1 d . . . . .
C32 C 0.7343(4) 0.2561(4) 0.6728(2) 0.0391(16) Uani 1 1 d . . . . .
H32 H 0.677279 0.262923 0.679317 0.047 Uiso 1 1 calc R U . . .
C33 C 0.7596(4) 0.2080(4) 0.6370(2) 0.0297(13) Uani 1 1 d . . . . .
C34 C 1.0186(4) 0.3421(4) 0.7241(2) 0.0285(13) Uani 1 1 d . . . . .
C35 C 1.0047(4) 0.4375(4) 0.7170(2) 0.0277(12) Uani 1 1 d . . . . .
C36 C 1.0299(4) 0.5138(4) 0.74186(19) 0.0267(12) Uani 1 1 d . . . . .
C37 C 0.9880(4) 0.5879(4) 0.7170(2) 0.0347(14) Uani 1 1 d . . . . .
H37 H 0.992414 0.648341 0.726042 0.042 Uiso 1 1 calc R U . . .
C38 C 0.9400(4) 0.5550(4) 0.6774(2) 0.0303(13) Uani 1 1 d . . . . .
C39 C 0.7774(4) 0.1153(4) 0.5456(2) 0.0322(13) Uani 1 1 d . . . . .
H39 H 0.743587 0.084591 0.518889 0.039 Uiso 1 1 calc R U . . .
C40 C 0.6688(4) 0.0266(4) 0.6149(2) 0.0349(14) Uani 1 1 d . . . . .
H40 H 0.724370 -0.002094 0.628480 0.042 Uiso 1 1 calc R U . . .
C41 C 0.5968(4) 0.2003(4) 0.5598(2) 0.0329(14) Uani 1 1 d . . . . .
H41 H 0.549695 0.185573 0.577805 0.039 Uiso 1 1 calc R U . . .
C42 C 0.8131(4) 0.2035(5) 0.5272(2) 0.0421(16) Uani 1 1 d . . . . .
H42A H 0.764631 0.241823 0.514775 0.063 Uiso 1 1 calc R U . . .
H42B H 0.847350 0.189288 0.503222 0.063 Uiso 1 1 calc R U . . .
H42C H 0.849411 0.234378 0.551987 0.063 Uiso 1 1 calc R U . . .
C43 C 0.8537(4) 0.0523(5) 0.5640(2) 0.0427(16) Uani 1 1 d . . . . .
H43A H 0.888172 0.079213 0.590749 0.064 Uiso 1 1 calc R U . . .
H43B H 0.890152 0.043129 0.540423 0.064 Uiso 1 1 calc R U . . .
H43C H 0.830888 -0.004890 0.572364 0.064 Uiso 1 1 calc R U . . .
C44 C 0.6218(5) -0.0396(4) 0.5791(3) 0.0501(19) Uani 1 1 d . . . . .
H44A H 0.564708 -0.016049 0.566879 0.075 Uiso 1 1 calc R U . . .
H44B H 0.615266 -0.097105 0.593612 0.075 Uiso 1 1 calc R U . . .
H44C H 0.655883 -0.047183 0.554425 0.075 Uiso 1 1 calc R U . . .
C45 C 0.6146(5) 0.0395(5) 0.6541(3) 0.0492(18) Uani 1 1 d . . . . .
H45A H 0.602623 -0.018567 0.666636 0.074 Uiso 1 1 calc R U . . .
H45B H 0.560048 0.068942 0.642301 0.074 Uiso 1 1 calc R U . . .
H45C H 0.647013 0.076140 0.677990 0.074 Uiso 1 1 calc R U . . .
C46 C 0.5657(5) 0.1672(5) 0.5105(2) 0.0472(17) Uani 1 1 d . . . . .
H46A H 0.611037 0.177857 0.491843 0.071 Uiso 1 1 calc R U . . .
H46B H 0.513337 0.199460 0.497640 0.071 Uiso 1 1 calc R U . . .
H46C H 0.553151 0.103495 0.511009 0.071 Uiso 1 1 calc R U . . .
C47 C 0.6058(5) 0.3040(5) 0.5608(3) 0.0534(19) Uani 1 1 d . . . . .
H47A H 0.624520 0.323747 0.592071 0.080 Uiso 1 1 calc R U . . .
H47B H 0.549987 0.331002 0.549128 0.080 Uiso 1 1 calc R U . . .
H47C H 0.648675 0.321994 0.541812 0.080 Uiso 1 1 calc R U . . .
C48 C 0.8973(6) 0.5617(5) 0.5723(3) 0.057(2) Uani 1 1 d . . . . .
H48 H 0.861525 0.593641 0.546661 0.069 Uiso 1 1 calc R U . . .
C49 C 0.7522(5) 0.5553(6) 0.6340(3) 0.067(2) Uani 1 1 d . . . . .
H49 H 0.762295 0.489944 0.637907 0.080 Uiso 1 1 calc R U . . .
C50 C 0.8684(5) 0.7299(4) 0.6373(3) 0.0469(18) Uani 1 1 d . . . . .
H50 H 0.861208 0.739165 0.669799 0.056 Uiso 1 1 calc R U . . .
C51 C 0.9950(6) 0.5813(8) 0.5686(4) 0.089(3) Uani 1 1 d . . . . .
H51A H 1.032315 0.546076 0.591223 0.134 Uiso 1 1 calc R U . . .
H51B H 1.006970 0.644614 0.574009 0.134 Uiso 1 1 calc R U . . .
H51C H 1.006275 0.565475 0.538126 0.134 Uiso 1 1 calc R U . . .
C52 C 0.8806(7) 0.4598(6) 0.5644(3) 0.077(3) Uani 1 1 d . . . . .
H52A H 0.892956 0.443375 0.534269 0.116 Uiso 1 1 calc R U . . .
H52B H 0.820117 0.446462 0.566487 0.116 Uiso 1 1 calc R U . . .
H52C H 0.918221 0.426038 0.587598 0.116 Uiso 1 1 calc R U . . .
C53 C 0.6813(6) 0.5647(8) 0.5903(5) 0.113(5) Uani 1 1 d . . . . .
H53A H 0.630022 0.530379 0.594610 0.169 Uiso 1 1 calc R U . . .
H53B H 0.704439 0.542058 0.563791 0.169 Uiso 1 1 calc R U . . .
H53C H 0.665670 0.627326 0.585608 0.169 Uiso 1 1 calc R U . . .
C54 C 0.7198(8) 0.5858(8) 0.6774(4) 0.108(4) Uani 1 1 d . . . . .
H54A H 0.701706 0.648040 0.674227 0.162 Uiso 1 1 calc R U . . .
H54B H 0.766381 0.579883 0.703201 0.162 Uiso 1 1 calc R U . . .
H54C H 0.670727 0.548974 0.682635 0.162 Uiso 1 1 calc R U . . .
C55 C 0.7928(7) 0.7823(6) 0.6085(3) 0.078(3) Uani 1 1 d . . . . .
H55A H 0.798563 0.845703 0.615751 0.117 Uiso 1 1 calc R U . . .
H55B H 0.737452 0.760534 0.615603 0.117 Uiso 1 1 calc R U . . .
H55C H 0.795135 0.773439 0.576155 0.117 Uiso 1 1 calc R U . . .
C56 C 0.9568(6) 0.7733(5) 0.6319(3) 0.070(3) Uani 1 1 d . . . . .
H56A H 0.963476 0.773848 0.599723 0.105 Uiso 1 1 calc R U . . .
H56B H 1.003878 0.738932 0.649101 0.105 Uiso 1 1 calc R U . . .
H56C H 0.958542 0.834333 0.643395 0.105 Uiso 1 1 calc R U . . .

loop_
_atom_site_aniso_label
_atom_site_aniso_U_11
_atom_site_aniso_U_22
_atom_site_aniso_U_33
_atom_site_aniso_U_23
_atom_site_aniso_U_13
_atom_site_aniso_U_12
Br1 0.0491(4) 0.0597(4) 0.0438(4) -0.0232(3) 0.0150(3) -0.0136(3)
Br2 0.0469(4) 0.0341(3) 0.0433(4) -0.0085(3) -0.0111(3) -0.0006(3)
Si1 0.0212(8) 0.0279(8) 0.0322(9) -0.0051(7) 0.0024(7) -0.0005(6)
Si2 0.0380(10) 0.0277(8) 0.0420(11) 0.0031(7) -0.0010(8) 0.0062(7)
O1 0.026(2) 0.066(3) 0.062(3) -0.025(3) 0.014(2) -0.007(2)
O2 0.0183(19) 0.0241(19) 0.033(2) -0.0041(16) 0.0009(16) -0.0024(15)
O3 0.049(3) 0.028(2) 0.053(3) 0.001(2) -0.014(2) 0.002(2)
O4 0.030(2) 0.0185(19) 0.040(2) -0.0017(16) -0.0007(18) -0.0008(16)
C1 0.027(3) 0.020(3) 0.041(4) -0.004(2) 0.005(3) -0.003(2)
C2 0.031(3) 0.019(3) 0.030(3) -0.001(2) 0.004(2) -0.004(2)
C3 0.034(3) 0.027(3) 0.031(3) -0.008(2) 0.005(3) 0.000(2)
C4 0.024(3) 0.037(3) 0.039(4) -0.004(3) 0.006(3) -0.005(2)
C5 0.013(3) 0.025(3) 0.042(4) -0.003(2) 0.003(2) -0.002(2)
C6 0.021(3) 0.021(3) 0.041(3) -0.001(2) 0.001(3) -0.008(2)
C7 0.028(3) 0.024(3) 0.032(3) 0.001(2) 0.003(3) -0.005(2)
C8 0.026(3) 0.025(3) 0.030(3) -0.003(2) -0.002(2) -0.002(2)
C9 0.039(4) 0.022(3) 0.041(4) -0.003(3) 0.002(3) 0.006(2)
C10 0.035(3) 0.018(3) 0.045(4) 0.003(2) 0.005(3) 0.005(2)
C11 0.021(3) 0.047(4) 0.038(4) -0.011(3) 0.006(3) -0.003(3)
C12 0.031(3) 0.027(3) 0.049(4) -0.005(3) 0.002(3) -0.003(2)
C13 0.022(3) 0.041(3) 0.040(4) 0.002(3) 0.005(3) 0.005(2)
C14 0.036(4) 0.064(5) 0.044(4) 0.005(3) 0.014(3) -0.003(3)
C15 0.023(3) 0.053(4) 0.062(5) -0.013(4) 0.011(3) 0.007(3)
C16 0.055(5) 0.030(3) 0.062(5) -0.010(3) -0.001(4) -0.016(3)
C17 0.054(5) 0.042(4) 0.057(5) 0.004(3) 0.016(4) -0.005(3)
C18 0.036(4) 0.069(5) 0.039(4) 0.003(4) -0.004(3) 0.010(4)
C19 0.056(5) 0.046(4) 0.063(5) 0.001(4) 0.007(4) 0.016(4)
C20 0.083(7) 0.137(10) 0.058(6) -0.040(6) -0.022(5) 0.059(7)
C21 0.041(4) 0.041(4) 0.066(5) 0.007(4) 0.001(4) -0.005(3)
C22 0.054(5) 0.044(4) 0.075(6) 0.019(4) 0.002(4) -0.002(4)
C23 0.183(16) 0.36(3) 0.081(9) -0.072(13) -0.014(10) 0.188(18)
C24 0.138(11) 0.155(12) 0.061(7) -0.029(7) -0.030(7) 0.079(9)
C25 0.068(6) 0.060(6) 0.116(9) 0.007(5) 0.011(6) -0.026(5)
C26 0.081(7) 0.094(8) 0.103(8) -0.023(6) 0.049(6) -0.021(6)
C27 0.088(7) 0.042(5) 0.120(9) 0.032(5) 0.000(6) 0.006(5)
C28 0.070(7) 0.085(7) 0.114(9) 0.043(6) 0.014(6) -0.019(5)
Br3 0.0508(4) 0.0585(4) 0.0552(5) -0.0319(4) 0.0260(4) -0.0179(4)
Br4 0.0530(4) 0.0370(3) 0.0382(4) -0.0059(3) -0.0084(3) -0.0072(3)
Si3 0.0213(8) 0.0263(8) 0.0329(9) -0.0033(7) 0.0033(7) -0.0014(6)
Si4 0.0376(10) 0.0268(8) 0.0403(10) 0.0007(7) 0.0004(8) 0.0056(7)
O5 0.023(2) 0.057(3) 0.065(3) -0.025(3) 0.010(2) 0.000(2)
O6 0.0188(19) 0.0229(19) 0.033(2) -0.0043(16) 0.0036(16) -0.0017(15)
O7 0.058(3) 0.029(2) 0.045(3) 0.003(2) -0.016(2) 0.004(2)
O8 0.030(2) 0.0189(19) 0.036(2) -0.0010(16) 0.0013(18) 0.0008(16)
C29 0.026(3) 0.023(3) 0.037(3) 0.004(2) 0.006(3) -0.001(2)
C30 0.032(3) 0.018(3) 0.028(3) -0.006(2) 0.004(2) 0.003(2)
C31 0.033(3) 0.034(3) 0.034(3) -0.012(3) 0.009(3) -0.002(3)
C32 0.025(3) 0.046(4) 0.048(4) -0.019(3) 0.013(3) -0.007(3)
C33 0.017(3) 0.028(3) 0.043(4) -0.006(3) 0.003(3) -0.002(2)
C34 0.025(3) 0.026(3) 0.034(3) -0.004(2) 0.002(3) -0.005(2)
C35 0.025(3) 0.027(3) 0.031(3) 0.000(2) 0.000(2) -0.005(2)
C36 0.027(3) 0.025(3) 0.027(3) 0.000(2) 0.001(2) 0.000(2)
C37 0.040(4) 0.023(3) 0.041(4) -0.004(3) 0.006(3) -0.002(3)
C38 0.032(3) 0.021(3) 0.038(4) 0.001(2) 0.007(3) 0.003(2)
C39 0.026(3) 0.036(3) 0.034(3) -0.009(3) 0.003(3) 0.004(2)
C40 0.032(3) 0.029(3) 0.043(4) -0.001(3) 0.003(3) -0.003(3)
C41 0.022(3) 0.038(3) 0.039(4) 0.001(3) 0.006(3) 0.007(2)
C42 0.031(4) 0.054(4) 0.044(4) -0.002(3) 0.014(3) -0.002(3)
C43 0.029(3) 0.046(4) 0.055(4) -0.007(3) 0.012(3) 0.008(3)
C44 0.050(4) 0.030(3) 0.067(5) -0.004(3) -0.002(4) -0.014(3)
C45 0.050(4) 0.043(4) 0.059(5) 0.008(3) 0.021(4) -0.006(3)
C46 0.037(4) 0.067(5) 0.036(4) 0.005(3) 0.000(3) 0.011(3)
C47 0.049(5) 0.044(4) 0.067(5) 0.007(4) 0.011(4) 0.019(3)
C48 0.065(5) 0.060(5) 0.043(4) -0.003(4) -0.007(4) 0.022(4)
C49 0.039(5) 0.058(5) 0.103(7) 0.007(5) 0.011(5) 0.007(4)
C50 0.071(5) 0.026(3) 0.042(4) 0.002(3) 0.004(4) 0.001(3)
C51 0.075(7) 0.117(9) 0.087(7) 0.004(6) 0.048(6) 0.021(6)
C52 0.086(7) 0.067(6) 0.072(6) -0.024(5) -0.010(5) 0.026(5)
C53 0.051(6) 0.081(7) 0.191(14) -0.008(8) -0.029(7) 0.000(5)
C54 0.091(8) 0.110(9) 0.140(11) 0.030(8) 0.070(8) 0.022(7)
C55 0.101(8) 0.039(4) 0.087(7) 0.011(4) -0.009(6) 0.020(5)
C56 0.107(8) 0.036(4) 0.067(6) 0.007(4) 0.011(5) -0.022(4)

loop_
_atom_type_symbol
_atom_type_description
_atom_type_scat_dispersion_real
_atom_type_scat_dispersion_imag
_atom_type_scat_source
C C 0.0033 0.0016 'International Tables Vol C Tables 4.2.6.8 and 6.1.1.4'
H H 0.0000 0.0000 'International Tables Vol C Tables 4.2.6.8 and 6.1.1.4'
Br Br -0.2901 2.4595 'International Tables Vol C Tables 4.2.6.8 and 6.1.1.4'
O O 0.0106 0.0060 'International Tables Vol C Tables 4.2.6.8 and 6.1.1.4'
Si Si 0.0817 0.0704 'International Tables Vol C Tables 4.2.6.8 and 6.1.1.4'

loop_
_geom_angle_atom_site_label_1
_geom_angle_atom_site_label_2
_geom_angle_atom_site_label_3
_geom_angle
_geom_angle_site_symmetry_1
_geom_angle_site_symmetry_3
_geom_angle_publ_flag
C5 Si1 C13 109.5(3) . . ?
C11 Si1 C5 107.9(3) . . ?
C11 Si1 C13 111.0(3) . . ?
C12 Si1 C5 106.1(3) . . ?
C12 Si1 C11 109.8(3) . . ?
C12 Si1 C13 112.3(3) . . ?
C10 Si2 C21 105.6(3) . . ?
C10 Si2 C22 104.6(3) . . ?
C20 Si2 C10 107.3(4) . . ?
C20 Si2 C21 110.8(5) . . ?
C20 Si2 C22 118.3(5) . . ?
C22 Si2 C21 109.3(4) . . ?
C2 O2 C5 107.3(4) . . ?
C7 O4 C10 108.2(4) . . ?
O1 C1 C2 123.8(6) . . ?
O1 C1 C6 115.7(5) . . ?
C2 C1 C6 120.5(5) . . ?
O2 C2 C1 114.2(5) . . ?
C3 C2 O2 109.3(5) . . ?
C3 C2 C1 136.4(5) . . ?
C2 C3 Br1 126.6(5) . . ?
C2 C3 C4 107.4(5) . . ?
C4 C3 Br1 126.0(5) . . ?
C3 C4 H4 126.3 . . ?
C5 C4 C3 107.5(5) . . ?
C5 C4 H4 126.3 . . ?
O2 C5 Si1 115.5(4) . . ?
C4 C5 Si1 136.0(4) . . ?
C4 C5 O2 108.4(5) . . ?
O3 C6 C1 119.1(5) . . ?
O3 C6 C7 125.3(5) . . ?
C7 C6 C1 115.5(5) . . ?
O4 C7 C6 115.2(5) . . ?
C8 C7 O4 109.0(5) . . ?
C8 C7 C6 135.8(6) . . ?
C7 C8 Br2 126.2(4) . . ?
C7 C8 C9 107.3(5) . . ?
C9 C8 Br2 126.5(4) . . ?
C8 C9 H9 126.1 . . ?
C10 C9 C8 107.8(5) . . ?
C10 C9 H9 126.1 . . ?
O4 C10 Si2 116.6(4) . . ?
C9 C10 Si2 135.7(4) . . ?
C9 C10 O4 107.7(5) . . ?
Si1 C11 H11 106.5 . . ?
C14 C11 Si1 113.3(4) . . ?
C14 C11 H11 106.5 . . ?
C15 C11 Si1 113.6(5) . . ?
C15 C11 H11 106.5 . . ?
C15 C11 C14 110.0(5) . . ?
Si1 C12 H12 106.9 . . ?
C16 C12 Si1 112.8(5) . . ?
C16 C12 H12 106.9 . . ?
C17 C12 Si1 113.7(4) . . ?
C17 C12 H12 106.9 . . ?
C17 C12 C16 109.3(6) . . ?
Si1 C13 H13 106.5 . . ?
C18 C13 Si1 111.8(4) . . ?
C18 C13 H13 106.5 . . ?
C18 C13 C19 110.9(6) . . ?
C19 C13 Si1 114.0(5) . . ?
C19 C13 H13 106.5 . . ?
C11 C14 H14A 109.5 . . ?
C11 C14 H14B 109.5 . . ?
C11 C14 H14C 109.5 . . ?
H14A C14 H14B 109.5 . . ?
H14A C14 H14C 109.5 . . ?
H14B C14 H14C 109.5 . . ?
C11 C15 H15A 109.5 . . ?
C11 C15 H15B 109.5 . . ?
C11 C15 H15C 109.5 . . ?
H15A C15 H15B 109.5 . . ?
H15A C15 H15C 109.5 . . ?
H15B C15 H15C 109.5 . . ?
C12 C16 H16A 109.5 . . ?
C12 C16 H16B 109.5 . . ?
C12 C16 H16C 109.5 . . ?
H16A C16 H16B 109.5 . . ?
H16A C16 H16C 109.5 . . ?
H16B C16 H16C 109.5 . . ?
C12 C17 H17A 109.5 . . ?
C12 C17 H17B 109.5 . . ?
C12 C17 H17C 109.5 . . ?
H17A C17 H17B 109.5 . . ?
H17A C17 H17C 109.5 . . ?
H17B C17 H17C 109.5 . . ?
C13 C18 H18A 109.5 . . ?
C13 C18 H18B 109.5 . . ?
C13 C18 H18C 109.5 . . ?
H18A C18 H18B 109.5 . . ?
H18A C18 H18C 109.5 . . ?
H18B C18 H18C 109.5 . . ?
C13 C19 H19A 109.5 . . ?
C13 C19 H19B 109.5 . . ?
C13 C19 H19C 109.5 . . ?
H19A C19 H19B 109.5 . . ?
H19A C19 H19C 109.5 . . ?
H19B C19 H19C 109.5 . . ?
Si2 C20 H20 98.0 . . ?
C23 C20 Si2 124.8(10) . . ?
C23 C20 H20 98.0 . . ?
C23 C20 C24 117.1(10) . . ?
C24 C20 Si2 112.3(7) . . ?
C24 C20 H20 98.0 . . ?
Si2 C21 H21 107.1 . . ?
C25 C21 Si2 113.7(6) . . ?
C25 C21 H21 107.1 . . ?
C26 C21 Si2 112.0(6) . . ?
C26 C21 H21 107.1 . . ?
C26 C21 C25 109.6(8) . . ?
Si2 C22 H22 105.1 . . ?
C27 C22 Si2 112.0(6) . . ?
C27 C22 H22 105.1 . . ?
C28 C22 Si2 115.0(6) . . ?
C28 C22 H22 105.1 . . ?
C28 C22 C27 113.4(7) . . ?
C20 C23 H23A 109.5 . . ?
C20 C23 H23B 109.5 . . ?
C20 C23 H23C 109.5 . . ?
H23A C23 H23B 109.5 . . ?
H23A C23 H23C 109.5 . . ?
H23B C23 H23C 109.5 . . ?
C20 C24 H24A 109.5 . . ?
C20 C24 H24B 109.5 . . ?
C20 C24 H24C 109.5 . . ?
H24A C24 H24B 109.5 . . ?
H24A C24 H24C 109.5 . . ?
H24B C24 H24C 109.5 . . ?
C21 C25 H25A 109.5 . . ?
C21 C25 H25B 109.5 . . ?
C21 C25 H25C 109.5 . . ?
H25A C25 H25B 109.5 . . ?
H25A C25 H25C 109.5 . . ?
H25B C25 H25C 109.5 . . ?
C21 C26 H26A 109.5 . . ?
C21 C26 H26B 109.5 . . ?
C21 C26 H26C 109.5 . . ?
H26A C26 H26B 109.5 . . ?
H26A C26 H26C 109.5 . . ?
H26B C26 H26C 109.5 . . ?
C22 C27 H27A 109.5 . . ?
C22 C27 H27B 109.5 . . ?
C22 C27 H27C 109.5 . . ?
H27A C27 H27B 109.5 . . ?
H27A C27 H27C 109.5 . . ?
H27B C27 H27C 109.5 . . ?
C22 C28 H28A 109.5 . . ?
C22 C28 H28B 109.5 . . ?
C22 C28 H28C 109.5 . . ?
H28A C28 H28B 109.5 . . ?
H28A C28 H28C 109.5 . . ?
H28B C28 H28C 109.5 . . ?
C39 Si3 C33 107.1(3) . . ?
C39 Si3 C40 110.0(3) . . ?
C39 Si3 C41 111.7(3) . . ?
C40 Si3 C33 106.4(3) . . ?
C41 Si3 C33 109.7(3) . . ?
C41 Si3 C40 111.7(3) . . ?
C38 Si4 C48 107.4(3) . . ?
C49 Si4 C38 104.6(3) . . ?
C49 Si4 C48 109.8(4) . . ?
C49 Si4 C50 113.2(4) . . ?
C50 Si4 C38 104.6(3) . . ?
C50 Si4 C48 116.3(4) . . ?
C30 O6 C33 107.8(4) . . ?
C35 O8 C38 108.2(4) . . ?
O5 C29 C30 123.3(5) . . ?
O5 C29 C34 115.9(5) . . ?
C30 C29 C34 120.8(5) . . ?
O6 C30 C29 115.0(5) . . ?
C31 C30 O6 108.4(5) . . ?
C31 C30 C29 136.5(5) . . ?
C30 C31 Br3 126.9(5) . . ?
C30 C31 C32 108.2(5) . . ?
C32 C31 Br3 124.9(5) . . ?
C31 C32 H32 126.8 . . ?
C33 C32 C31 106.4(5) . . ?
C33 C32 H32 126.8 . . ?
O6 C33 Si3 116.7(4) . . ?
C32 C33 Si3 134.1(5) . . ?
C32 C33 O6 109.2(5) . . ?
O7 C34 C29 118.8(5) . . ?
O7 C34 C35 125.3(5) . . ?
C35 C34 C29 115.9(5) . . ?
O8 C35 C34 116.0(5) . . ?
C36 C35 O8 108.9(5) . . ?
C36 C35 C34 135.1(6) . . ?
C35 C36 Br4 126.6(4) . . ?
C35 C36 C37 107.1(5) . . ?
C37 C36 Br4 126.3(4) . . ?
C36 C37 H37 126.1 . . ?
C38 C37 C36 107.8(5) . . ?
C38 C37 H37 126.1 . . ?
O8 C38 Si4 116.2(4) . . ?
C37 C38 Si4 135.7(5) . . ?
C37 C38 O8 108.0(5) . . ?
Si3 C39 H39 106.6 . . ?
C42 C39 Si3 112.5(4) . . ?
C42 C39 H39 106.6 . . ?
C43 C39 Si3 114.2(4) . . ?
C43 C39 H39 106.6 . . ?
C43 C39 C42 110.0(5) . . ?
Si3 C40 H40 106.9 . . ?
C44 C40 Si3 112.5(5) . . ?
C44 C40 H40 106.9 . . ?
C45 C40 Si3 113.4(4) . . ?
C45 C40 H40 106.9 . . ?
C45 C40 C44 109.7(6) . . ?
Si3 C41 H41 106.5 . . ?
C46 C41 Si3 111.7(4) . . ?
C46 C41 H41 106.5 . . ?
C46 C41 C47 110.5(6) . . ?
C47 C41 Si3 114.5(5) . . ?
C47 C41 H41 106.5 . . ?
C39 C42 H42A 109.5 . . ?
C39 C42 H42B 109.5 . . ?
C39 C42 H42C 109.5 . . ?
H42A C42 H42B 109.5 . . ?
H42A C42 H42C 109.5 . . ?
H42B C42 H42C 109.5 . . ?
C39 C43 H43A 109.5 . . ?
C39 C43 H43B 109.5 . . ?
C39 C43 H43C 109.5 . . ?
H43A C43 H43B 109.5 . . ?
H43A C43 H43C 109.5 . . ?
H43B C43 H43C 109.5 . . ?
C40 C44 H44A 109.5 . . ?
C40 C44 H44B 109.5 . . ?
C40 C44 H44C 109.5 . . ?
H44A C44 H44B 109.5 . . ?
H44A C44 H44C 109.5 . . ?
H44B C44 H44C 109.5 . . ?
C40 C45 H45A 109.5 . . ?
C40 C45 H45B 109.5 . . ?
C40 C45 H45C 109.5 . . ?
H45A C45 H45B 109.5 . . ?
H45A C45 H45C 109.5 . . ?
H45B C45 H45C 109.5 . . ?
C41 C46 H46A 109.5 . . ?
C41 C46 H46B 109.5 . . ?
C41 C46 H46C 109.5 . . ?
H46A C46 H46B 109.5 . . ?
H46A C46 H46C 109.5 . . ?
H46B C46 H46C 109.5 . . ?
C41 C47 H47A 109.5 . . ?
C41 C47 H47B 109.5 . . ?
C41 C47 H47C 109.5 . . ?
H47A C47 H47B 109.5 . . ?
H47A C47 H47C 109.5 . . ?
H47B C47 H47C 109.5 . . ?
Si4 C48 H48 107.1 . . ?
C51 C48 Si4 114.0(6) . . ?
C51 C48 H48 107.1 . . ?
C52 C48 Si4 113.0(6) . . ?
C52 C48 H48 107.1 . . ?
C52 C48 C51 108.3(7) . . ?
Si4 C49 H49 105.2 . . ?
C53 C49 Si4 114.5(7) . . ?
C53 C49 H49 105.2 . . ?
C54 C49 Si4 112.8(7) . . ?
C54 C49 H49 105.2 . . ?
C54 C49 C53 112.8(9) . . ?
Si4 C50 H50 105.9 . . ?
C55 C50 Si4 113.4(5) . . ?
C55 C50 H50 105.9 . . ?
C56 C50 Si4 115.1(5) . . ?
C56 C50 H50 105.9 . . ?
C56 C50 C55 109.9(7) . . ?
C48 C51 H51A 109.5 . . ?
C48 C51 H51B 109.5 . . ?
C48 C51 H51C 109.5 . . ?
H51A C51 H51B 109.5 . . ?
H51A C51 H51C 109.5 . . ?
H51B C51 H51C 109.5 . . ?
C48 C52 H52A 109.5 . . ?
C48 C52 H52B 109.5 . . ?
C48 C52 H52C 109.5 . . ?
H52A C52 H52B 109.5 . . ?
H52A C52 H52C 109.5 . . ?
H52B C52 H52C 109.5 . . ?
C49 C53 H53A 109.5 . . ?
C49 C53 H53B 109.5 . . ?
C49 C53 H53C 109.5 . . ?
H53A C53 H53B 109.5 . . ?
H53A C53 H53C 109.5 . . ?
H53B C53 H53C 109.5 . . ?
C49 C54 H54A 109.5 . . ?
C49 C54 H54B 109.5 . . ?
C49 C54 H54C 109.5 . . ?
H54A C54 H54B 109.5 . . ?
H54A C54 H54C 109.5 . . ?
H54B C54 H54C 109.5 . . ?
C50 C55 H55A 109.5 . . ?
C50 C55 H55B 109.5 . . ?
C50 C55 H55C 109.5 . . ?
H55A C55 H55B 109.5 . . ?
H55A C55 H55C 109.5 . . ?
H55B C55 H55C 109.5 . . ?
C50 C56 H56A 109.5 . . ?
C50 C56 H56B 109.5 . . ?
C50 C56 H56C 109.5 . . ?
H56A C56 H56B 109.5 . . ?
H56A C56 H56C 109.5 . . ?
H56B C56 H56C 109.5 . . ?

loop_
_geom_bond_atom_site_label_1
_geom_bond_atom_site_label_2
_geom_bond_distance
_geom_bond_site_symmetry_2
_geom_bond_publ_flag
Br1 C3 1.871(6) . ?
Br2 C8 1.866(6) . ?
Si1 C5 1.895(6) . ?
Si1 C11 1.890(6) . ?
Si1 C12 1.884(6) . ?
Si1 C13 1.897(6) . ?
Si2 C10 1.879(6) . ?
Si2 C20 1.864(9) . ?
Si2 C21 1.894(8) . ?
Si2 C22 1.891(8) . ?
O1 C1 1.207(7) . ?
O2 C2 1.368(7) . ?
O2 C5 1.387(6) . ?
O3 C6 1.213(7) . ?
O4 C7 1.362(7) . ?
O4 C10 1.388(7) . ?
C1 C2 1.447(8) . ?
C1 C6 1.546(8) . ?
C2 C3 1.350(8) . ?
C3 C4 1.407(8) . ?
C4 H4 0.9300 . ?
C4 C5 1.356(8) . ?
C6 C7 1.442(8) . ?
C7 C8 1.359(8) . ?
C8 C9 1.407(8) . ?
C9 H9 0.9300 . ?
C9 C10 1.364(9) . ?
C11 H11 0.9800 . ?
C11 C14 1.546(9) . ?
C11 C15 1.534(9) . ?
C12 H12 0.9800 . ?
C12 C16 1.541(9) . ?
C12 C17 1.533(9) . ?
C13 H13 0.9800 . ?
C13 C18 1.530(9) . ?
C13 C19 1.533(9) . ?
C14 H14A 0.9600 . ?
C14 H14B 0.9600 . ?
C14 H14C 0.9600 . ?
C15 H15A 0.9600 . ?
C15 H15B 0.9600 . ?
C15 H15C 0.9600 . ?
C16 H16A 0.9600 . ?
C16 H16B 0.9600 . ?
C16 H16C 0.9600 . ?
C17 H17A 0.9600 . ?
C17 H17B 0.9600 . ?
C17 H17C 0.9600 . ?
C18 H18A 0.9600 . ?
C18 H18B 0.9600 . ?
C18 H18C 0.9600 . ?
C19 H19A 0.9600 . ?
C19 H19B 0.9600 . ?
C19 H19C 0.9600 . ?
C20 H20 0.9800 . ?
C20 C23 1.331(15) . ?
C20 C24 1.532(13) . ?
C21 H21 0.9800 . ?
C21 C25 1.523(10) . ?
C21 C26 1.508(12) . ?
C22 H22 0.9800 . ?
C22 C27 1.517(11) . ?
C22 C28 1.510(12) . ?
C23 H23A 0.9600 . ?
C23 H23B 0.9600 . ?
C23 H23C 0.9600 . ?
C24 H24A 0.9600 . ?
C24 H24B 0.9600 . ?
C24 H24C 0.9600 . ?
C25 H25A 0.9600 . ?
C25 H25B 0.9600 . ?
C25 H25C 0.9600 . ?
C26 H26A 0.9600 . ?
C26 H26B 0.9600 . ?
C26 H26C 0.9600 . ?
C27 H27A 0.9600 . ?
C27 H27B 0.9600 . ?
C27 H27C 0.9600 . ?
C28 H28A 0.9600 . ?
C28 H28B 0.9600 . ?
C28 H28C 0.9600 . ?
Br3 C31 1.878(6) . ?
Br4 C36 1.860(6) . ?
Si3 C33 1.903(6) . ?
Si3 C39 1.888(6) . ?
Si3 C40 1.896(6) . ?
Si3 C41 1.894(6) . ?
Si4 C38 1.884(6) . ?
Si4 C48 1.887(8) . ?
Si4 C49 1.868(8) . ?
Si4 C50 1.875(7) . ?
O5 C29 1.212(7) . ?
O6 C30 1.369(6) . ?
O6 C33 1.370(6) . ?
O7 C34 1.205(7) . ?
O8 C35 1.368(7) . ?
O8 C38 1.384(7) . ?
C29 C30 1.430(8) . ?
C29 C34 1.557(8) . ?
C30 C31 1.358(8) . ?
C31 C32 1.403(8) . ?
C32 H32 0.9300 . ?
C32 C33 1.365(8) . ?
C34 C35 1.434(8) . ?
C35 C36 1.364(8) . ?
C36 C37 1.411(8) . ?
C37 H37 0.9300 . ?
C37 C38 1.363(8) . ?
C39 H39 0.9800 . ?
C39 C42 1.541(9) . ?
C39 C43 1.527(8) . ?
C40 H40 0.9800 . ?
C40 C44 1.530(9) . ?
C40 C45 1.525(9) . ?
C41 H41 0.9800 . ?
C41 C46 1.527(9) . ?
C41 C47 1.535(9) . ?
C42 H42A 0.9600 . ?
C42 H42B 0.9600 . ?
C42 H42C 0.9600 . ?
C43 H43A 0.9600 . ?
C43 H43B 0.9600 . ?
C43 H43C 0.9600 . ?
C44 H44A 0.9600 . ?
C44 H44B 0.9600 . ?
C44 H44C 0.9600 . ?
C45 H45A 0.9600 . ?
C45 H45B 0.9600 . ?
C45 H45C 0.9600 . ?
C46 H46A 0.9600 . ?
C46 H46B 0.9600 . ?
C46 H46C 0.9600 . ?
C47 H47A 0.9600 . ?
C47 H47B 0.9600 . ?
C47 H47C 0.9600 . ?
C48 H48 0.9800 . ?
C48 C51 1.547(12) . ?
C48 C52 1.536(12) . ?
C49 H49 0.9800 . ?
C49 C53 1.551(13) . ?
C49 C54 1.500(13) . ?
C50 H50 0.9800 . ?
C50 C55 1.535(10) . ?
C50 C56 1.532(11) . ?
C51 H51A 0.9600 . ?
C51 H51B 0.9600 . ?
C51 H51C 0.9600 . ?
C52 H52A 0.9600 . ?
C52 H52B 0.9600 . ?
C52 H52C 0.9600 . ?
C53 H53A 0.9600 . ?
C53 H53B 0.9600 . ?
C53 H53C 0.9600 . ?
C54 H54A 0.9600 . ?
C54 H54B 0.9600 . ?
C54 H54C 0.9600 . ?
C55 H55A 0.9600 . ?
C55 H55B 0.9600 . ?
C55 H55C 0.9600 . ?
C56 H56A 0.9600 . ?
C56 H56B 0.9600 . ?
C56 H56C 0.9600 . ?

loop_
_geom_torsion_atom_site_label_1
_geom_torsion_atom_site_label_2
_geom_torsion_atom_site_label_3
_geom_torsion_atom_site_label_4
_geom_torsion
_geom_torsion_site_symmetry_1
_geom_torsion_site_symmetry_2
_geom_torsion_site_symmetry_3
_geom_torsion_site_symmetry_4
_geom_torsion_publ_flag
Br1 C3 C4 C5 179.4(4) . . . . ?
Br2 C8 C9 C10 179.4(5) . . . . ?
O1 C1 C2 O2 -5.2(9) . . . . ?
O1 C1 C2 C3 175.4(7) . . . . ?
O1 C1 C6 O3 -74.8(8) . . . . ?
O1 C1 C6 C7 100.9(7) . . . . ?
O2 C2 C3 Br1 179.9(4) . . . . ?
O2 C2 C3 C4 0.3(7) . . . . ?
O3 C6 C7 O4 -178.8(6) . . . . ?
O3 C6 C7 C8 0.4(12) . . . . ?
O4 C7 C8 Br2 -178.7(4) . . . . ?
O4 C7 C8 C9 0.8(7) . . . . ?
C1 C2 C3 Br1 -0.6(11) . . . . ?
C1 C2 C3 C4 179.8(6) . . . . ?
C1 C6 C7 O4 5.7(7) . . . . ?
C1 C6 C7 C8 -175.1(7) . . . . ?
C2 O2 C5 Si1 -178.5(4) . . . . ?
C2 O2 C5 C4 -1.1(6) . . . . ?
C2 C1 C6 O3 106.2(7) . . . . ?
C2 C1 C6 C7 -78.1(7) . . . . ?
C2 C3 C4 C5 -1.0(7) . . . . ?
C3 C4 C5 Si1 177.9(5) . . . . ?
C3 C4 C5 O2 1.3(7) . . . . ?
C5 Si1 C11 C14 -59.1(5) . . . . ?
C5 Si1 C11 C15 67.3(5) . . . . ?
C5 Si1 C12 C16 -178.4(5) . . . . ?
C5 Si1 C12 C17 56.4(5) . . . . ?
C5 Si1 C13 C18 157.9(5) . . . . ?
C5 Si1 C13 C19 31.1(6) . . . . ?
C5 O2 C2 C1 -179.2(5) . . . . ?
C5 O2 C2 C3 0.4(6) . . . . ?
C6 C1 C2 O2 173.7(5) . . . . ?
C6 C1 C2 C3 -5.7(10) . . . . ?
C6 C7 C8 Br2 2.1(11) . . . . ?
C6 C7 C8 C9 -178.4(7) . . . . ?
C7 O4 C10 Si2 -176.1(4) . . . . ?
C7 O4 C10 C9 1.1(7) . . . . ?
C7 C8 C9 C10 -0.1(7) . . . . ?
C8 C9 C10 Si2 175.8(5) . . . . ?
C8 C9 C10 O4 -0.6(7) . . . . ?
C10 Si2 C20 C23 -42.7(17) . . . . ?
C10 Si2 C20 C24 165.0(9) . . . . ?
C10 Si2 C21 C25 -67.8(7) . . . . ?
C10 Si2 C21 C26 57.1(7) . . . . ?
C10 Si2 C22 C27 -166.3(7) . . . . ?
C10 Si2 C22 C28 62.3(7) . . . . ?
C10 O4 C7 C6 178.2(5) . . . . ?
C10 O4 C7 C8 -1.2(6) . . . . ?
C11 Si1 C5 O2 -6.9(5) . . . . ?
C11 Si1 C5 C4 176.7(6) . . . . ?
C11 Si1 C12 C16 -62.1(5) . . . . ?
C11 Si1 C12 C17 172.8(5) . . . . ?
C11 Si1 C13 C18 38.9(6) . . . . ?
C11 Si1 C13 C19 -87.9(5) . . . . ?
C12 Si1 C5 O2 110.7(4) . . . . ?
C12 Si1 C5 C4 -65.7(7) . . . . ?
C12 Si1 C11 C14 -174.3(5) . . . . ?
C12 Si1 C11 C15 -47.9(5) . . . . ?
C12 Si1 C13 C18 -84.5(5) . . . . ?
C12 Si1 C13 C19 148.7(5) . . . . ?
C13 Si1 C5 O2 -127.9(4) . . . . ?
C13 Si1 C5 C4 55.7(7) . . . . ?
C13 Si1 C11 C14 60.9(5) . . . . ?
C13 Si1 C11 C15 -172.7(4) . . . . ?
C13 Si1 C12 C16 62.0(5) . . . . ?
C13 Si1 C12 C17 -63.1(6) . . . . ?
C20 Si2 C10 O4 -34.3(7) . . . . ?
C20 Si2 C10 C9 149.5(8) . . . . ?
C20 Si2 C21 C25 48.1(8) . . . . ?
C20 Si2 C21 C26 173.0(7) . . . . ?
C20 Si2 C22 C27 74.4(8) . . . . ?
C20 Si2 C22 C28 -57.0(8) . . . . ?
C21 Si2 C10 O4 83.9(5) . . . . ?
C21 Si2 C10 C9 -92.3(7) . . . . ?
C21 Si2 C20 C23 -157.5(15) . . . . ?
C21 Si2 C20 C24 50.1(11) . . . . ?
C21 Si2 C22 C27 -53.6(8) . . . . ?
C21 Si2 C22 C28 175.1(7) . . . . ?
C22 Si2 C10 O4 -160.8(5) . . . . ?
C22 Si2 C10 C9 23.0(8) . . . . ?
C22 Si2 C20 C23 75.3(16) . . . . ?
C22 Si2 C20 C24 -77.1(11) . . . . ?
C22 Si2 C21 C25 -179.9(6) . . . . ?
C22 Si2 C21 C26 -55.0(7) . . . . ?
Br3 C31 C32 C33 179.2(5) . . . . ?
Br4 C36 C37 C38 178.9(4) . . . . ?
O5 C29 C30 O6 -5.9(8) . . . . ?
O5 C29 C30 C31 174.2(7) . . . . ?
O5 C29 C34 O7 -67.1(8) . . . . ?
O5 C29 C34 C35 109.9(6) . . . . ?
O6 C30 C31 Br3 -179.0(4) . . . . ?
O6 C30 C31 C32 0.6(7) . . . . ?
O7 C34 C35 O8 179.7(6) . . . . ?
O7 C34 C35 C36 -3.8(12) . . . . ?
O8 C35 C36 Br4 -178.6(4) . . . . ?
O8 C35 C36 C37 1.5(7) . . . . ?
C29 C30 C31 Br3 1.0(11) . . . . ?
C29 C30 C31 C32 -179.4(7) . . . . ?
C29 C34 C35 O8 2.9(8) . . . . ?
C29 C34 C35 C36 179.4(6) . . . . ?
C30 O6 C33 Si3 -179.2(4) . . . . ?
C30 O6 C33 C32 0.3(7) . . . . ?
C30 C29 C34 O7 111.1(7) . . . . ?
C30 C29 C34 C35 -71.9(7) . . . . ?
C30 C31 C32 C33 -0.4(8) . . . . ?
C31 C32 C33 Si3 179.4(5) . . . . ?
C31 C32 C33 O6 0.1(7) . . . . ?
C33 Si3 C39 C42 -57.5(5) . . . . ?
C33 Si3 C39 C43 68.7(5) . . . . ?
C33 Si3 C40 C44 -177.9(5) . . . . ?
C33 Si3 C40 C45 56.9(5) . . . . ?
C33 Si3 C41 C46 157.7(5) . . . . ?
C33 Si3 C41 C47 31.0(6) . . . . ?
C33 O6 C30 C29 179.4(5) . . . . ?
C33 O6 C30 C31 -0.6(6) . . . . ?
C34 C29 C30 O6 176.1(5) . . . . ?
C34 C29 C30 C31 -3.9(10) . . . . ?
C34 C35 C36 Br4 4.8(10) . . . . ?
C34 C35 C36 C37 -175.2(7) . . . . ?
C35 O8 C38 Si4 -176.3(4) . . . . ?
C35 O8 C38 C37 0.5(6) . . . . ?
C35 C36 C37 C38 -1.1(7) . . . . ?
C36 C37 C38 Si4 176.2(5) . . . . ?
C36 C37 C38 O8 0.4(7) . . . . ?
C38 Si4 C48 C51 -54.6(7) . . . . ?
C38 Si4 C48 C52 69.6(6) . . . . ?
C38 Si4 C49 C53 -164.5(7) . . . . ?
C38 Si4 C49 C54 64.7(7) . . . . ?
C38 Si4 C50 C55 -164.7(6) . . . . ?
C38 Si4 C50 C56 67.5(6) . . . . ?
C38 O8 C35 C34 176.1(5) . . . . ?
C38 O8 C35 C36 -1.3(6) . . . . ?
C39 Si3 C40 C44 -62.2(5) . . . . ?
C39 Si3 C40 C45 172.6(5) . . . . ?
C39 Si3 C41 C46 39.1(5) . . . . ?
C39 Si3 C41 C47 -87.5(5) . . . . ?
C40 Si3 C39 C42 -172.7(4) . . . . ?
C40 Si3 C39 C43 -46.5(5) . . . . ?
C40 Si3 C41 C46 -84.6(5) . . . . ?
C40 Si3 C41 C47 148.7(5) . . . . ?
C41 Si3 C39 C42 62.6(5) . . . . ?
C41 Si3 C39 C43 -171.2(4) . . . . ?
C41 Si3 C40 C44 62.5(5) . . . . ?
C41 Si3 C40 C45 -62.8(6) . . . . ?
C48 Si4 C38 O8 -53.0(5) . . . . ?
C48 Si4 C38 C37 131.4(7) . . . . ?
C48 Si4 C49 C53 -49.5(8) . . . . ?
C48 Si4 C49 C54 179.7(7) . . . . ?
C48 Si4 C50 C55 77.0(7) . . . . ?
C48 Si4 C50 C56 -50.8(7) . . . . ?
C49 Si4 C38 O8 63.6(5) . . . . ?
C49 Si4 C38 C37 -112.0(7) . . . . ?
C49 Si4 C48 C51 -167.7(6) . . . . ?
C49 Si4 C48 C52 -43.5(7) . . . . ?
C49 Si4 C50 C55 -51.5(7) . . . . ?
C49 Si4 C50 C56 -179.3(6) . . . . ?
C50 Si4 C38 O8 -177.1(5) . . . . ?
C50 Si4 C38 C37 7.3(8) . . . . ?
C50 Si4 C48 C51 62.1(7) . . . . ?
C50 Si4 C48 C52 -173.7(6) . . . . ?
C50 Si4 C49 C53 82.3(8) . . . . ?
C50 Si4 C49 C54 -48.5(8) . . . . ?
